data_4101991
loop_
_publ_author_name
'Zohreh Hassanzadeh Fard'
'Mohammad Reza Halvagar'
'Stefanie Dehnen'

_publ_contact_author
;
Dehnen, Stefanie
Fachbereich Chemie der Philipps-Universitaet
Hans-Meerwein-Str.
D-35043 Marburg, Germany
;
_publ_contact_author_email dehnen@chemie.uni-marburg.de
_publ_contact_author_fax +6421-2825653
_publ_contact_author_phone +6421-2825751
_publ_section_title
;
 Directed Formation of an Organotin Sulfide Cavitand and Its
 Transformation into a Rugby-Ball-like Capsule
;
_journal_name_full 'Journal of the American Chemical Society'
_journal_page_first 2848
_journal_page_last 2849
_journal_paper_doi 10.1021/ja908917w
_journal_volume 132
_journal_year 2010
_chemical_formula_moiety '(C88 H120 N16 S20 Sn10), 3.12(CHCl3), 4(C3H7NO), 1.08(H2O)'
_chemical_formula_sum 'C103.12 H153.28 Cl9.37 N20 O5.08 S20 Sn12'
_chemical_formula_weight 4152.10
_chemical_name_systematic
; 
 ? 
;
_space_group_IT_number 2
_symmetry_cell_setting triclinic
_symmetry_space_group_name_Hall '-P 1'
_symmetry_space_group_name_H-M 'P -1'
_atom_sites_solution_hydrogens geom
_atom_sites_solution_primary direct
_atom_sites_solution_secondary difmap
_audit_creation_method SHELXL-97
_cell_angle_alpha 90.84(3)
_cell_angle_beta 92.62(3)
_cell_angle_gamma 117.68(3)
_cell_formula_units_Z 1
_cell_length_a 15.727(3)
_cell_length_b 16.547(3)
_cell_length_c 18.515(4)
_cell_measurement_reflns_used 3365
_cell_measurement_temperature 100(2)
_cell_measurement_theta_max 27.05
_cell_measurement_theta_min 3.61
_cell_volume 4258.9(19)
_computing_cell_refinement 'XAREA 1.38 (Stoe 2006)'
_computing_data_collection 'XAREA 1.38 (Stoe 2006)'
_computing_data_reduction 'XAREA 1.38 (Stoe 2006)'
_computing_structure_refinement 'SHELXL-97 (Sheldrick, 1997)'
_computing_structure_solution 'SHELXS-97 (Sheldrick, 1990)'
_diffrn_ambient_temperature 100(2)
_diffrn_measured_fraction_theta_full 0.991
_diffrn_measured_fraction_theta_max 0.991
_diffrn_measurement_device_type IPDS2T
_diffrn_measurement_method \w
_diffrn_radiation_monochromator graphite
_diffrn_radiation_source 'fine-focus sealed tube'
_diffrn_radiation_type MoK\a
_diffrn_radiation_wavelength 0.71073
_diffrn_reflns_av_R_equivalents 0.0000
_diffrn_reflns_av_sigmaI/netI 0.2908
_diffrn_reflns_limit_h_max 18
_diffrn_reflns_limit_h_min -18
_diffrn_reflns_limit_k_max 19
_diffrn_reflns_limit_k_min -19
_diffrn_reflns_limit_l_max 22
_diffrn_reflns_limit_l_min -22
_diffrn_reflns_number 49714
_diffrn_reflns_theta_full 25.00
_diffrn_reflns_theta_max 25.00
_diffrn_reflns_theta_min 4.57
_exptl_absorpt_coefficient_mu 2.164
_exptl_absorpt_correction_type none
_exptl_crystal_colour orange
_exptl_crystal_density_diffrn 1.619
_exptl_crystal_density_method 'not measured'
_exptl_crystal_description block
_exptl_crystal_F_000 2032
_exptl_crystal_size_max 0.19
_exptl_crystal_size_mid 0.14
_exptl_crystal_size_min 0.08
_refine_diff_density_max 1.729
_refine_diff_density_min -0.889
_refine_diff_density_rms 0.179
_refine_ls_extinction_method none
_refine_ls_goodness_of_fit_ref 0.756
_refine_ls_hydrogen_treatment constr
_refine_ls_matrix_type full
_refine_ls_number_parameters 815
_refine_ls_number_reflns 49718
_refine_ls_number_restraints 657
_refine_ls_restrained_S_all 0.753
_refine_ls_R_factor_all 0.1870
_refine_ls_R_factor_gt 0.0749
_refine_ls_shift/su_max 0.000
_refine_ls_shift/su_mean 0.000
_refine_ls_structure_factor_coef Fsqd
_refine_ls_weighting_details 'calc w=1/[\s^2^(Fo^2^)+(0.0497P)^2^+0.0000P] where P=(Fo^2^+2Fc^2^)/3'
_refine_ls_weighting_scheme calc
_refine_ls_wR_factor_gt 0.1392
_refine_ls_wR_factor_ref 0.1691
_reflns_number_gt 18205
_reflns_number_total 49718
_reflns_threshold_expression >2sigma(I)
_cod_data_source_file ja908917w_si_002.cif
_cod_data_source_block compound1
_cod_original_cell_volume 4259.3(15)
_cod_database_code 4101991

loop_
_symmetry_equiv_pos_as_xyz
'x, y, z'
'-x, -y, -z'

loop_
_atom_site_label
_atom_site_type_symbol
_atom_site_fract_x
_atom_site_fract_y
_atom_site_fract_z
_atom_site_U_iso_or_equiv
_atom_site_adp_type
_atom_site_occupancy
_atom_site_symmetry_multiplicity
_atom_site_calc_flag
_atom_site_refinement_flags
_atom_site_disorder_assembly
_atom_site_disorder_group
C07 C 0.219(2) 0.8994(17) 0.6046(13) 0.093(8) Uani 0.435(8) 1 d PDU A 1
H07 H 0.1558 0.8481 0.5865 0.111 Uiso 0.435(8) 1 calc PR A 1
Cl1 Cl 0.2137(7) 0.9924(5) 0.5713(4) 0.094(4) Uani 0.435(8) 1 d PDU A 1
Cl2 Cl 0.2982(10) 0.8769(10) 0.5614(7) 0.155(5) Uani 0.435(8) 1 d PDU A 1
Cl3 Cl 0.2176(6) 0.8864(6) 0.6895(5) 0.094(4) Uani 0.435(8) 1 d PDU A 1
C1XA C 0.7488(19) 0.1256(18) 0.8672(14) 0.078(9) Uiso 0.457(18) 1 d PDU B 1
H1XA H 0.7590 0.0763 0.8435 0.094 Uiso 0.457(18) 1 calc PR B 1
Cl1A Cl 0.709(2) 0.154(2) 0.7937(15) 0.393(19) Uiso 0.457(18) 1 d PDU B 1
Cl2A Cl 0.867(2) 0.204(3) 0.876(2) 0.45(2) Uiso 0.457(18) 1 d PDU B 1
Cl3A Cl 0.7169(13) 0.0769(12) 0.9405(9) 0.226(10) Uiso 0.457(18) 1 d PDU B 1
O1X O 0.6256(17) 0.9327(16) 0.7053(13) 0.141(10) Uiso 0.543(18) 1 d P B 2
Sn1 Sn 0.00348(5) 0.34667(5) 0.61574(4) 0.04016(19) Uani 1 1 d U . .
Sn2 Sn 0.03520(6) 0.16086(5) 0.63856(4) 0.0461(2) Uani 1 1 d U . .
Sn3 Sn 0.13897(5) 0.29908(5) 0.48787(4) 0.04005(19) Uani 1 1 d U . .
Sn4 Sn 0.20773(5) 0.32571(5) 0.31568(4) 0.04000(19) Uani 1 1 d U . .
Sn5 Sn 0.20380(6) 0.42539(5) 0.14608(4) 0.0522(2) Uani 1 1 d U . .
Sn6 Sn 0.76174(6) 0.76090(5) 0.85518(4) 0.0484(2) Uani 1 1 d U . .
S1 S 0.0316(2) 0.27474(17) 0.72077(14) 0.0439(7) Uani 1 1 d U . .
S2 S 0.1780(2) 0.20772(17) 0.57065(14) 0.0460(7) Uani 1 1 d U . .
S3 S 0.1412(2) 0.43152(17) 0.54587(14) 0.0428(7) Uani 1 1 d U . .
S4 S -0.0501(2) 0.20383(17) 0.53881(15) 0.0497(7) Uani 1 1 d U . .
S5 S 0.05570(19) 0.24695(18) 0.37000(14) 0.0450(7) Uani 1 1 d U . .
S6 S 0.2959(2) 0.37650(18) 0.43342(14) 0.0489(7) Uani 1 1 d U . .
S7 S 0.2502(2) 0.47589(18) 0.27017(14) 0.0468(7) Uani 1 1 d U . .
S8 S 0.6812(2) 0.6115(2) 0.90796(14) 0.0526(8) Uani 1 1 d U . .
S9 S 0.2894(2) 0.24379(17) 0.27027(14) 0.0436(7) Uani 1 1 d U . .
S10 S 0.0979(2) 0.2636(2) 0.18134(15) 0.0510(7) Uani 1 1 d U . .
N1 N 0.0641(6) 0.4776(5) 0.6931(4) 0.0409(17) Uani 1 1 d DU . .
N2 N 0.1429(6) 0.5026(5) 0.7447(4) 0.0431(19) Uani 1 1 d DU . .
H2 H 0.1360 0.4706 0.7835 0.052 Uiso 1 1 calc RD . .
N3 N 0.1155(7) 0.1313(6) 0.7348(5) 0.053(2) Uani 1 1 d DU . .
N4 N 0.1983(6) 0.1969(6) 0.7780(5) 0.052(2) Uani 1 1 d DU . .
H4 H 0.1934 0.2345 0.8096 0.062 Uiso 1 1 calc RD . .
N5 N 0.7096(7) 0.4119(6) 0.8739(5) 0.062(2) Uani 1 1 d DU . .
N6 N 0.6301(7) 0.3438(6) 0.8336(5) 0.065(2) Uani 1 1 d DU . .
H6 H 0.6378 0.3110 0.7991 0.078 Uiso 1 1 calc RD . .
N7 N 0.6384(6) 0.8025(6) 0.8788(5) 0.054(2) Uani 1 1 d DU . .
N8 N 0.5563(6) 0.7825(6) 0.8320(5) 0.058(2) Uani 1 1 d DU . .
H8 H 0.5596 0.8218 0.7993 0.070 Uiso 1 1 calc R . .
C1 C 0.0534(7) 0.6194(6) 0.7183(6) 0.045(3) Uani 1 1 d U . .
H1A H 0.0975 0.6284 0.7604 0.068 Uiso 1 1 calc R . .
H1B H -0.0042 0.6214 0.7342 0.068 Uiso 1 1 calc R . .
H1C H 0.0854 0.6679 0.6843 0.068 Uiso 1 1 calc R . .
C2 C 0.0255(7) 0.5294(6) 0.6820(5) 0.038(2) Uani 1 1 d U . .
C3 C -0.0591(7) 0.4933(7) 0.6223(6) 0.046(2) Uani 1 1 d U . .
H3A H -0.1080 0.5111 0.6371 0.055 Uiso 1 1 calc R . .
H3B H -0.0340 0.5234 0.5766 0.055 Uiso 1 1 calc R . .
C4 C -0.1080(7) 0.3884(6) 0.6083(6) 0.045(2) Uani 1 1 d U . .
C5 C -0.1630(7) 0.3607(7) 0.5356(6) 0.050(3) Uani 1 1 d U . .
H5A H -0.1917 0.2943 0.5279 0.075 Uiso 1 1 calc R . .
H5B H -0.1190 0.3906 0.4974 0.075 Uiso 1 1 calc R . .
H5C H -0.2138 0.3792 0.5343 0.075 Uiso 1 1 calc R . .
C6 C -0.1781(8) 0.3384(8) 0.6705(7) 0.064(3) Uani 1 1 d U . .
H6A H -0.1417 0.3556 0.7174 0.096 Uiso 1 1 calc R . .
H6B H -0.2068 0.2721 0.6619 0.096 Uiso 1 1 calc R . .
H6C H -0.2292 0.3567 0.6705 0.096 Uiso 1 1 calc R . .
C7 C 0.1173(9) 0.0081(7) 0.8078(7) 0.069(3) Uani 1 1 d U . .
H7A H 0.1438 0.0527 0.8486 0.104 Uiso 1 1 calc R . .
H7B H 0.1680 -0.0039 0.7896 0.104 Uiso 1 1 calc R . .
H7C H 0.0651 -0.0489 0.8237 0.104 Uiso 1 1 calc R . .
C8 C 0.0794(9) 0.0450(7) 0.7493(6) 0.057(3) Uani 1 1 d U . .
C9 C -0.0015(9) -0.0204(7) 0.7027(7) 0.068(3) Uani 1 1 d U . .
H9A H -0.0455 -0.0697 0.7329 0.082 Uiso 1 1 calc R . .
H9B H 0.0233 -0.0485 0.6673 0.082 Uiso 1 1 calc R . .
C10 C -0.0623(9) 0.0201(7) 0.6592(7) 0.060(2) Uani 1 1 d U . .
C11 C -0.1077(11) -0.0354(8) 0.5904(7) 0.090(4) Uani 1 1 d U . .
H11A H -0.0596 -0.0453 0.5653 0.135 Uiso 1 1 calc R . .
H11B H -0.1325 -0.0027 0.5592 0.135 Uiso 1 1 calc R . .
H11C H -0.1608 -0.0945 0.6017 0.135 Uiso 1 1 calc R . .
C12 C -0.1371(8) 0.0254(7) 0.7090(7) 0.070(4) Uani 1 1 d U . .
H12A H -0.1037 0.0616 0.7533 0.104 Uiso 1 1 calc R . .
H12B H -0.1834 -0.0363 0.7216 0.104 Uiso 1 1 calc R . .
H12C H -0.1710 0.0545 0.6835 0.104 Uiso 1 1 calc R . .
C13 C 0.6879(10) 0.2925(9) 0.9620(7) 0.088(4) Uani 1 1 d U . .
H13A H 0.6509 0.2496 0.9217 0.131 Uiso 1 1 calc R . .
H13B H 0.6446 0.2895 0.9994 0.131 Uiso 1 1 calc R . .
H13C H 0.7363 0.2763 0.9824 0.131 Uiso 1 1 calc R . .
C14 C 0.7393(9) 0.3920(10) 0.9338(7) 0.073(3) Uani 1 1 d U . .
C15 C 0.8223(8) 0.4693(10) 0.9758(7) 0.079(4) Uani 1 1 d U . .
H15A H 0.8615 0.4448 1.0013 0.095 Uiso 1 1 calc R . .
H15B H 0.7966 0.4944 1.0128 0.095 Uiso 1 1 calc R . .
C16 C 0.1130(9) 0.4534(10) 0.0711(7) 0.080(4) Uani 1 1 d U . .
C17 C 0.0498(12) 0.3724(13) 0.0248(9) 0.133(6) Uani 1 1 d U . .
H17A H 0.0790 0.3754 -0.0214 0.199 Uiso 1 1 calc R . .
H17B H -0.0129 0.3708 0.0159 0.199 Uiso 1 1 calc R . .
H17C H 0.0411 0.3171 0.0491 0.199 Uiso 1 1 calc R . .
C18 C 0.0486(11) 0.4793(13) 0.1125(9) 0.121(6) Uani 1 1 d U . .
H18A H 0.0852 0.5185 0.1548 0.181 Uiso 1 1 calc R . .
H18B H -0.0057 0.4240 0.1286 0.181 Uiso 1 1 calc R . .
H18C H 0.0245 0.5124 0.0813 0.181 Uiso 1 1 calc R . .
C19 C 0.5756(9) 0.8584(9) 0.9760(6) 0.077(4) Uani 1 1 d U . .
H19A H 0.5178 0.8390 0.9437 0.116 Uiso 1 1 calc R . .
H19B H 0.6045 0.9243 0.9866 0.116 Uiso 1 1 calc R . .
H19C H 0.5583 0.8259 1.0212 0.116 Uiso 1 1 calc R . .
C20 C 0.6474(8) 0.8366(8) 0.9395(6) 0.054(3) Uani 1 1 d U . .
C21 C 0.7415(8) 0.8588(8) 0.9836(5) 0.054(3) Uani 1 1 d U . .
H21A H 0.7614 0.9159 1.0129 0.065 Uiso 1 1 calc R . .
H21B H 0.7290 0.8093 1.0175 0.065 Uiso 1 1 calc R . .
C22 C 0.8232(8) 0.8698(7) 0.9388(6) 0.055(2) Uani 1 1 d U . .
C23 C 0.9013(10) 0.8619(11) 0.9877(7) 0.086(4) Uani 1 1 d U . .
H23A H 0.9518 0.8632 0.9579 0.129 Uiso 1 1 calc R . .
H23B H 0.8722 0.8042 1.0127 0.129 Uiso 1 1 calc R . .
H23C H 0.9293 0.9131 1.0234 0.129 Uiso 1 1 calc R . .
C24 C 0.8637(9) 0.9654(8) 0.9015(7) 0.075(4) Uani 1 1 d U . .
H24A H 0.9183 0.9741 0.8733 0.113 Uiso 1 1 calc R . .
H24B H 0.8848 1.0145 0.9389 0.113 Uiso 1 1 calc R . .
H24C H 0.8130 0.9666 0.8695 0.113 Uiso 1 1 calc R . .
C25 C 0.2328(8) 0.5795(6) 0.7334(5) 0.042(2) Uani 1 1 d U . .
C26 C 0.2492(8) 0.6307(6) 0.6736(5) 0.043(2) Uani 1 1 d U . .
H26 H 0.1994 0.6147 0.6367 0.051 Uiso 1 1 calc R . .
C27 C 0.3391(8) 0.7072(7) 0.6663(6) 0.054(3) Uani 1 1 d U . .
H27 H 0.3504 0.7416 0.6240 0.065 Uiso 1 1 calc R . .
C28 C 0.4094(8) 0.7317(6) 0.7191(6) 0.047(2) Uani 1 1 d U . .
H28 H 0.4685 0.7854 0.7145 0.056 Uiso 1 1 calc R . .
C29 C 0.3970(7) 0.6791(7) 0.7815(5) 0.040(2) Uani 1 1 d U . .
C30 C 0.3073(7) 0.6023(7) 0.7877(5) 0.041(2) Uani 1 1 d U . .
C31 C 0.2952(8) 0.5459(6) 0.8493(5) 0.045(2) Uani 1 1 d U . .
H31 H 0.2346 0.4947 0.8552 0.054 Uiso 1 1 calc R . .
C32 C 0.3693(8) 0.5649(7) 0.8987(6) 0.052(3) Uani 1 1 d U . .
H32 H 0.3611 0.5244 0.9366 0.063 Uiso 1 1 calc R . .
C33 C 0.4583(8) 0.6445(8) 0.8943(6) 0.058(3) Uani 1 1 d U . .
H33 H 0.5089 0.6585 0.9301 0.069 Uiso 1 1 calc R . .
C34 C 0.4715(8) 0.7025(7) 0.8368(6) 0.044(2) Uani 1 1 d U . .
C35 C 0.2868(9) 0.1986(7) 0.7679(6) 0.052(2) Uani 1 1 d U . .
C36 C 0.2979(10) 0.1460(8) 0.7145(7) 0.065(3) Uani 1 1 d U . .
H36 H 0.2445 0.1050 0.6839 0.078 Uiso 1 1 calc R . .
C37 C 0.3939(10) 0.1547(7) 0.7062(7) 0.064(3) Uani 1 1 d U . .
H37 H 0.4024 0.1175 0.6707 0.076 Uiso 1 1 calc R . .
C38 C 0.4695(10) 0.2140(8) 0.7475(7) 0.062(3) Uani 1 1 d U . .
H38 H 0.5314 0.2210 0.7382 0.074 Uiso 1 1 calc R . .
C39 C 0.4608(9) 0.2693(8) 0.8074(6) 0.055(2) Uani 1 1 d U . .
C40 C 0.3652(9) 0.2574(7) 0.8164(6) 0.052(2) Uani 1 1 d U . .
C41 C 0.3573(9) 0.3095(7) 0.8763(6) 0.054(3) Uani 1 1 d U . .
H41 H 0.2955 0.3035 0.8845 0.065 Uiso 1 1 calc R . .
C42 C 0.4318(9) 0.3662(9) 0.9217(6) 0.062(3) Uani 1 1 d U . .
H42 H 0.4235 0.4000 0.9603 0.074 Uiso 1 1 calc R . .
C43 C 0.5254(9) 0.3730(8) 0.9084(6) 0.058(3) Uani 1 1 d U . .
H43 H 0.5788 0.4085 0.9411 0.070 Uiso 1 1 calc R . .
C44 C 0.5381(9) 0.3296(8) 0.8502(6) 0.057(3) Uani 1 1 d U . .
O1 O 0.7164(5) 0.6128(5) 0.2546(4) 0.061(2) Uani 1 1 d U . .
N01 N 0.5895(6) 0.5136(5) 0.3148(4) 0.041(2) Uani 1 1 d U . .
C01 C 0.5156(8) 0.4951(7) 0.2563(6) 0.056(3) Uani 1 1 d U . .
H01A H 0.4671 0.5112 0.2734 0.084 Uiso 1 1 calc R . .
H01B H 0.4848 0.4302 0.2416 0.084 Uiso 1 1 calc R . .
H01C H 0.5457 0.5318 0.2148 0.084 Uiso 1 1 calc R . .
C02 C 0.5579(8) 0.4617(9) 0.3777(6) 0.069(4) Uani 1 1 d U . .
H02A H 0.4972 0.4592 0.3910 0.104 Uiso 1 1 calc R . .
H02B H 0.6066 0.4906 0.4177 0.104 Uiso 1 1 calc R . .
H02C H 0.5483 0.3996 0.3678 0.104 Uiso 1 1 calc R . .
C03 C 0.6820(7) 0.5709(6) 0.3084(6) 0.046(3) Uani 1 1 d U . .
H03 H 0.7249 0.5798 0.3491 0.055 Uiso 1 1 calc R . .
O2A O 0.4299(19) 0.818(2) 0.4818(17) 0.320(13) Uani 1 1 d U . .
N02A N 0.5202(11) 0.7291(13) 0.4720(8) 0.121(5) Uani 1 1 d U . .
C04A C 0.5832(13) 0.7928(15) 0.5333(12) 0.158(8) Uani 1 1 d U . .
H04D H 0.5945 0.7574 0.5710 0.237 Uiso 1 1 calc R . .
H04E H 0.5512 0.8259 0.5536 0.237 Uiso 1 1 calc R . .
H04F H 0.6448 0.8365 0.5153 0.237 Uiso 1 1 calc R . .
C05A C 0.5274(15) 0.6578(15) 0.4342(12) 0.153(7) Uani 1 1 d U . .
H05D H 0.5910 0.6816 0.4145 0.229 Uiso 1 1 calc R . .
H05E H 0.4776 0.6331 0.3945 0.229 Uiso 1 1 calc R . .
H05F H 0.5185 0.6092 0.4674 0.229 Uiso 1 1 calc R . .
C06A C 0.4398(14) 0.7394(19) 0.4615(10) 0.150(7) Uani 1 1 d U . .
H06A H 0.3849 0.6896 0.4385 0.181 Uiso 1 1 calc R . .
C08A C 0.2737(17) 0.8724(15) 0.8806(13) 0.100(6) Uani 0.667(8) 1 d PU C 1
H08A H 0.2865 0.8793 0.9343 0.120 Uiso 0.667(8) 1 calc PR C 1
Cl4A Cl 0.3248(5) 0.8114(4) 0.8565(3) 0.094(2) Uani 0.667(8) 1 d PU C 1
Cl5A Cl 0.3392(4) 0.9911(4) 0.8517(3) 0.085(2) Uani 0.667(8) 1 d PU C 1
Cl6A Cl 0.1541(5) 0.8270(4) 0.8711(4) 0.122(3) Uani 0.667(8) 1 d PU C 1

loop_
_atom_site_aniso_label
_atom_site_aniso_U_11
_atom_site_aniso_U_22
_atom_site_aniso_U_33
_atom_site_aniso_U_23
_atom_site_aniso_U_13
_atom_site_aniso_U_12
C07 0.14(3) 0.039(14) 0.104(12) 0.015(14) 0.027(18) 0.043(16)
Cl1 0.165(10) 0.059(5) 0.061(5) -0.010(4) -0.028(5) 0.059(6)
Cl2 0.162(12) 0.194(13) 0.160(10) 0.021(10) 0.013(9) 0.126(10)
Cl3 0.071(6) 0.082(6) 0.110(6) 0.034(5) -0.023(5) 0.021(5)
Sn1 0.0411(5) 0.0409(4) 0.0402(4) 0.0061(3) 0.0103(4) 0.0198(4)
Sn2 0.0573(6) 0.0329(4) 0.0448(4) 0.0104(3) 0.0200(4) 0.0166(4)
Sn3 0.0438(5) 0.0378(4) 0.0369(4) 0.0059(3) 0.0130(4) 0.0166(4)
Sn4 0.0366(5) 0.0429(4) 0.0409(4) 0.0120(3) 0.0143(4) 0.0175(4)
Sn5 0.0406(5) 0.0667(5) 0.0493(5) 0.0251(4) 0.0091(4) 0.0237(4)
Sn6 0.0424(5) 0.0582(5) 0.0373(4) 0.0029(4) 0.0075(4) 0.0169(4)
S1 0.0505(18) 0.0414(15) 0.0426(15) 0.0100(12) 0.0154(13) 0.0225(14)
S2 0.0548(19) 0.0406(15) 0.0442(15) 0.0097(13) 0.0163(14) 0.0221(14)
S3 0.0462(18) 0.0367(14) 0.0451(15) 0.0090(12) 0.0143(13) 0.0179(13)
S4 0.0463(18) 0.0366(14) 0.0571(17) 0.0018(13) 0.0069(14) 0.0114(13)
S5 0.0320(16) 0.0480(16) 0.0491(16) 0.0088(13) 0.0140(13) 0.0126(13)
S6 0.0406(17) 0.0540(17) 0.0445(15) 0.0113(13) 0.0159(13) 0.0143(14)
S7 0.0449(18) 0.0489(15) 0.0514(16) 0.0172(13) 0.0177(14) 0.0243(14)
S8 0.0510(19) 0.0644(18) 0.0419(16) 0.0145(14) 0.0135(14) 0.0251(16)
S9 0.0509(19) 0.0452(16) 0.0384(15) 0.0068(13) 0.0087(13) 0.0249(15)
S10 0.0375(17) 0.0657(18) 0.0486(16) 0.0113(14) 0.0075(13) 0.0223(15)
N1 0.035(5) 0.044(4) 0.052(5) 0.004(3) 0.012(3) 0.025(4)
N2 0.046(5) 0.053(5) 0.027(4) 0.012(3) -0.002(3) 0.020(4)
N3 0.061(5) 0.040(4) 0.063(5) 0.018(4) 0.019(4) 0.025(4)
N4 0.057(5) 0.047(5) 0.056(5) 0.010(4) 0.019(4) 0.028(4)
N5 0.065(6) 0.064(6) 0.074(6) 0.029(5) 0.009(5) 0.041(5)
N6 0.068(6) 0.057(6) 0.074(6) 0.009(5) 0.021(5) 0.032(5)
N7 0.039(5) 0.064(6) 0.057(5) -0.015(4) 0.002(4) 0.022(5)
N8 0.043(5) 0.056(5) 0.059(6) 0.006(4) -0.004(4) 0.010(4)
C1 0.047(7) 0.044(5) 0.057(7) 0.008(4) 0.013(5) 0.030(5)
C2 0.043(6) 0.043(5) 0.035(5) 0.009(4) 0.014(4) 0.025(5)
C3 0.038(6) 0.049(5) 0.058(6) -0.002(4) 0.012(4) 0.026(5)
C4 0.038(5) 0.037(5) 0.058(6) 0.010(4) 0.010(4) 0.014(4)
C5 0.033(7) 0.044(6) 0.065(6) 0.002(5) -0.003(5) 0.012(5)
C6 0.056(8) 0.064(7) 0.084(7) 0.010(6) 0.027(6) 0.036(6)
C7 0.092(10) 0.047(7) 0.084(8) 0.025(6) 0.024(6) 0.044(7)
C8 0.077(8) 0.038(5) 0.055(7) 0.021(5) 0.026(5) 0.024(5)
C9 0.084(8) 0.037(5) 0.074(7) 0.021(5) 0.023(5) 0.018(5)
C10 0.071(6) 0.025(4) 0.075(7) 0.018(4) 0.023(4) 0.012(4)
C11 0.116(12) 0.040(6) 0.081(8) -0.001(6) 0.002(7) 0.009(7)
C12 0.054(8) 0.040(6) 0.091(9) 0.019(6) 0.035(7) -0.001(6)
C13 0.103(11) 0.120(9) 0.076(9) 0.061(8) 0.053(8) 0.077(8)
C14 0.047(7) 0.110(9) 0.080(7) 0.050(7) 0.033(5) 0.047(6)
C15 0.032(7) 0.137(10) 0.083(8) 0.065(7) 0.014(5) 0.049(6)
C16 0.046(8) 0.114(10) 0.080(8) 0.064(7) 0.013(5) 0.034(7)
C17 0.085(12) 0.149(14) 0.117(12) 0.047(8) -0.052(8) 0.019(10)
C18 0.075(11) 0.208(15) 0.123(11) 0.112(10) 0.048(9) 0.096(11)
C19 0.050(8) 0.109(10) 0.054(7) -0.032(7) 0.018(6) 0.022(7)
C20 0.037(6) 0.058(7) 0.051(6) -0.001(5) 0.010(4) 0.008(5)
C21 0.056(6) 0.054(6) 0.035(5) -0.001(5) 0.010(4) 0.011(6)
C22 0.039(6) 0.059(5) 0.060(7) -0.005(5) 0.009(4) 0.017(5)
C23 0.065(8) 0.128(12) 0.053(7) -0.010(7) -0.008(5) 0.036(8)
C24 0.061(9) 0.068(6) 0.070(8) 0.008(5) 0.035(7) 0.005(6)
C25 0.046(5) 0.036(5) 0.042(5) -0.002(4) 0.005(4) 0.018(4)
C26 0.047(6) 0.042(5) 0.037(5) -0.005(4) 0.006(5) 0.019(4)
C27 0.053(7) 0.051(6) 0.050(6) 0.008(5) 0.016(5) 0.015(5)
C28 0.048(6) 0.029(5) 0.051(6) 0.004(4) 0.009(4) 0.006(5)
C29 0.037(5) 0.044(5) 0.034(5) -0.008(4) 0.013(4) 0.014(4)
C30 0.037(5) 0.047(6) 0.038(5) 0.004(4) 0.018(4) 0.017(4)
C31 0.045(6) 0.033(5) 0.037(5) 0.004(4) 0.005(4) 0.000(5)
C32 0.044(6) 0.058(6) 0.040(6) 0.010(5) 0.018(5) 0.011(5)
C33 0.027(6) 0.077(7) 0.053(6) 0.015(5) 0.012(5) 0.008(5)
C34 0.039(5) 0.042(5) 0.050(6) 0.003(4) 0.010(4) 0.017(4)
C35 0.053(5) 0.045(6) 0.054(6) 0.020(4) 0.031(5) 0.017(5)
C36 0.078(7) 0.048(6) 0.080(8) 0.014(5) 0.032(6) 0.034(6)
C37 0.074(8) 0.036(6) 0.083(8) 0.011(5) 0.042(6) 0.024(6)
C38 0.078(8) 0.053(7) 0.076(8) 0.023(5) 0.028(6) 0.046(6)
C39 0.060(5) 0.050(6) 0.058(6) 0.023(4) 0.026(5) 0.027(5)
C40 0.054(5) 0.040(6) 0.064(6) 0.021(4) 0.029(5) 0.020(5)
C41 0.068(7) 0.061(7) 0.043(6) 0.020(4) 0.017(5) 0.037(6)
C42 0.071(8) 0.084(8) 0.033(6) 0.030(5) 0.019(5) 0.035(6)
C43 0.062(7) 0.062(7) 0.045(6) 0.023(5) 0.020(5) 0.023(6)
C44 0.055(5) 0.050(6) 0.060(6) 0.034(4) 0.033(5) 0.017(5)
O1 0.056(5) 0.041(4) 0.070(5) 0.014(4) 0.016(4) 0.008(4)
N01 0.040(5) 0.033(4) 0.046(5) 0.004(4) 0.018(4) 0.013(4)
C01 0.047(6) 0.049(7) 0.075(7) 0.024(6) 0.004(5) 0.024(6)
C02 0.040(8) 0.095(9) 0.054(7) 0.022(6) 0.011(6) 0.015(7)
C03 0.034(5) 0.038(6) 0.053(6) -0.001(5) 0.007(5) 0.007(5)
O2A 0.25(2) 0.37(3) 0.43(3) -0.03(3) 0.00(2) 0.21(2)
N02A 0.072(9) 0.188(14) 0.109(10) 0.070(9) 0.054(7) 0.059(10)
C04A 0.087(13) 0.175(17) 0.154(16) 0.088(11) -0.020(10) 0.012(12)
C05A 0.129(17) 0.151(17) 0.18(2) 0.073(12) 0.021(14) 0.063(13)
C06A 0.072(11) 0.26(2) 0.122(14) 0.020(15) 0.008(9) 0.082(13)
C08A 0.123(10) 0.121(12) 0.106(16) 0.050(13) 0.033(13) 0.096(10)
Cl4A 0.139(6) 0.114(4) 0.080(4) 0.024(3) 0.032(4) 0.097(4)
Cl5A 0.087(4) 0.082(4) 0.091(4) 0.005(3) 0.012(3) 0.044(3)
Cl6A 0.110(5) 0.088(4) 0.190(7) 0.061(4) 0.054(5) 0.061(4)

loop_
_atom_type_symbol
_atom_type_description
_atom_type_scat_dispersion_real
_atom_type_scat_dispersion_imag
_atom_type_scat_source
C C 0.0033 0.0016 'International Tables Vol C Tables 4.2.6.8 and 6.1.1.4'
H H 0.0000 0.0000 'International Tables Vol C Tables 4.2.6.8 and 6.1.1.4'
N N 0.0061 0.0033 'International Tables Vol C Tables 4.2.6.8 and 6.1.1.4'
O O 0.0106 0.0060 'International Tables Vol C Tables 4.2.6.8 and 6.1.1.4'
S S 0.1246 0.1234 'International Tables Vol C Tables 4.2.6.8 and 6.1.1.4'
Cl Cl 0.1484 0.1585 'International Tables Vol C Tables 4.2.6.8 and 6.1.1.4'
Sn Sn -0.6537 1.4246 'International Tables Vol C Tables 4.2.6.8 and 6.1.1.4'

loop_
_geom_angle_atom_site_label_1
_geom_angle_atom_site_label_2
_geom_angle_atom_site_label_3
_geom_angle
_geom_angle_site_symmetry_1
_geom_angle_site_symmetry_3
_geom_angle_publ_flag
Cl3 C07 Cl2 115.9(18) . . ?
Cl3 C07 Cl1 119.2(14) . . ?
Cl2 C07 Cl1 111.3(13) . . ?
Cl3 C07 H07 102.4 . . ?
Cl2 C07 H07 102.4 . . ?
Cl1 C07 H07 102.4 . . ?
Cl3A C1XA Cl1A 143(2) . . ?
Cl3A C1XA Cl2A 109.6(19) . . ?
Cl1A C1XA Cl2A 103.7(18) . . ?
Cl3A C1XA H1XA 95.8 . . ?
Cl1A C1XA H1XA 95.8 . . ?
Cl2A C1XA H1XA 95.8 . . ?
C4 Sn1 N1 76.4(4) . . ?
C4 Sn1 S3 115.8(2) . . ?
N1 Sn1 S3 86.16(19) . . ?
C4 Sn1 S1 122.8(3) . . ?
N1 Sn1 S1 84.4(2) . . ?
S3 Sn1 S1 115.86(10) . . ?
C4 Sn1 S4 108.6(3) . . ?
N1 Sn1 S4 174.8(2) . . ?
S3 Sn1 S4 92.84(9) . . ?
S1 Sn1 S4 91.55(9) . . ?
C10 Sn2 N3 77.7(4) . . ?
C10 Sn2 S2 123.8(3) . . ?
N3 Sn2 S2 88.7(2) . . ?
C10 Sn2 S1 115.8(3) . . ?
N3 Sn2 S1 85.1(2) . . ?
S2 Sn2 S1 116.92(9) . . ?
C10 Sn2 S4 105.0(4) . . ?
N3 Sn2 S4 175.7(2) . . ?
S2 Sn2 S4 92.35(9) . . ?
S1 Sn2 S4 90.72(9) . . ?
S3 Sn3 S2 113.26(9) . . ?
S3 Sn3 S5 118.47(10) . . ?
S2 Sn3 S5 125.43(10) . . ?
S3 Sn3 S6 98.02(9) . . ?
S2 Sn3 S6 97.66(10) . . ?
S5 Sn3 S6 91.49(9) . . ?
S3 Sn3 S4 84.62(9) . . ?
S2 Sn3 S4 85.00(9) . . ?
S5 Sn3 S4 83.63(9) . . ?
S6 Sn3 S4 175.11(10) . . ?
S5 Sn4 S9 121.23(9) . . ?
S5 Sn4 S7 117.45(9) . . ?
S9 Sn4 S7 118.11(8) . . ?
S5 Sn4 S6 92.35(9) . . ?
S9 Sn4 S6 98.17(10) . . ?
S7 Sn4 S6 97.41(10) . . ?
S5 Sn4 S10 85.34(9) . . ?
S9 Sn4 S10 83.28(9) . . ?
S7 Sn4 S10 83.45(10) . . ?
S6 Sn4 S10 177.68(8) . . ?
C16 Sn5 S7 129.1(4) . . ?
C16 Sn5 S8 115.4(4) . 2_666 ?
S7 Sn5 S8 111.39(10) . 2_666 ?
C16 Sn5 N5 74.2(5) . 2_666 ?
S7 Sn5 N5 82.8(3) . 2_666 ?
S8 Sn5 N5 95.4(2) 2_666 2_666 ?
C16 Sn5 S10 103.9(4) . . ?
S7 Sn5 S10 91.55(10) . . ?
S8 Sn5 S10 93.95(10) 2_666 . ?
N5 Sn5 S10 170.3(2) 2_666 . ?
C22 Sn6 N7 73.9(4) . . ?
C22 Sn6 S9 133.0(3) . 2_666 ?
N7 Sn6 S9 84.9(2) . 2_666 ?
C22 Sn6 S8 111.2(3) . . ?
N7 Sn6 S8 95.1(2) . . ?
S9 Sn6 S8 112.08(11) 2_666 . ?
C22 Sn6 S10 104.8(3) . 2_666 ?
N7 Sn6 S10 171.8(2) . 2_666 ?
S9 Sn6 S10 90.46(9) 2_666 2_666 ?
S8 Sn6 S10 92.89(10) . 2_666 ?
Sn1 S1 Sn2 87.84(9) . . ?
Sn3 S2 Sn2 95.20(10) . . ?
Sn3 S3 Sn1 95.41(9) . . ?
Sn1 S4 Sn2 83.85(10) . . ?
Sn1 S4 Sn3 83.18(9) . . ?
Sn2 S4 Sn3 82.99(9) . . ?
Sn4 S5 Sn3 88.99(10) . . ?
Sn4 S6 Sn3 87.13(10) . . ?
Sn5 S7 Sn4 95.81(11) . . ?
Sn5 S8 Sn6 87.97(9) 2_666 . ?
Sn6 S9 Sn4 96.13(10) 2_666 . ?
Sn5 S10 Sn6 83.37(8) . 2_666 ?
Sn5 S10 Sn4 83.34(10) . . ?
Sn6 S10 Sn4 83.53(9) 2_666 . ?
C2 N1 N2 121.4(8) . . ?
C2 N1 Sn1 114.7(7) . . ?
N2 N1 Sn1 123.7(5) . . ?
N1 N2 C25 119.9(7) . . ?
N1 N2 H2 120.0 . . ?
C25 N2 H2 120.0 . . ?
C8 N3 N4 118.8(9) . . ?
C8 N3 Sn2 114.1(8) . . ?
N4 N3 Sn2 127.1(6) . . ?
C35 N4 N3 117.7(9) . . ?
C35 N4 H4 121.1 . . ?
N3 N4 H4 121.1 . . ?
C14 N5 N6 119.5(10) . . ?
C14 N5 Sn5 111.4(9) . 2_666 ?
N6 N5 Sn5 128.8(7) . 2_666 ?
C44 N6 N5 117.9(10) . . ?
C44 N6 H6 121.1 . . ?
N5 N6 H6 121.1 . . ?
C20 N7 N8 121.2(9) . . ?
C20 N7 Sn6 113.1(8) . . ?
N8 N7 Sn6 125.4(6) . . ?
C34 N8 N7 121.3(9) . . ?
C34 N8 H8 119.3 . . ?
N7 N8 H8 119.3 . . ?
C2 C1 H1A 109.5 . . ?
C2 C1 H1B 109.5 . . ?
H1A C1 H1B 109.5 . . ?
C2 C1 H1C 109.5 . . ?
H1A C1 H1C 109.5 . . ?
H1B C1 H1C 109.5 . . ?
N1 C2 C1 126.9(10) . . ?
N1 C2 C3 115.3(9) . . ?
C1 C2 C3 117.7(8) . . ?
C4 C3 C2 113.7(8) . . ?
C4 C3 H3A 108.8 . . ?
C2 C3 H3A 108.8 . . ?
C4 C3 H3B 108.8 . . ?
C2 C3 H3B 108.8 . . ?
H3A C3 H3B 107.7 . . ?
C5 C4 C3 111.5(8) . . ?
C5 C4 C6 109.9(9) . . ?
C3 C4 C6 110.3(8) . . ?
C5 C4 Sn1 111.4(7) . . ?
C3 C4 Sn1 107.5(6) . . ?
C6 C4 Sn1 106.1(6) . . ?
C4 C5 H5A 109.5 . . ?
C4 C5 H5B 109.5 . . ?
H5A C5 H5B 109.5 . . ?
C4 C5 H5C 109.5 . . ?
H5A C5 H5C 109.5 . . ?
H5B C5 H5C 109.5 . . ?
C4 C6 H6A 109.5 . . ?
C4 C6 H6B 109.5 . . ?
H6A C6 H6B 109.5 . . ?
C4 C6 H6C 109.5 . . ?
H6A C6 H6C 109.5 . . ?
H6B C6 H6C 109.5 . . ?
C8 C7 H7A 109.5 . . ?
C8 C7 H7B 109.5 . . ?
H7A C7 H7B 109.5 . . ?
C8 C7 H7C 109.5 . . ?
H7A C7 H7C 109.5 . . ?
H7B C7 H7C 109.5 . . ?
N3 C8 C9 117.7(10) . . ?
N3 C8 C7 124.7(12) . . ?
C9 C8 C7 117.5(9) . . ?
C8 C9 C10 115.8(9) . . ?
C8 C9 H9A 108.3 . . ?
C10 C9 H9A 108.3 . . ?
C8 C9 H9B 108.3 . . ?
C10 C9 H9B 108.3 . . ?
H9A C9 H9B 107.4 . . ?
C11 C10 C12 113.0(11) . . ?
C11 C10 C9 110.2(10) . . ?
C12 C10 C9 109.6(9) . . ?
C11 C10 Sn2 111.8(7) . . ?
C12 C10 Sn2 104.7(7) . . ?
C9 C10 Sn2 107.4(8) . . ?
C10 C11 H11A 109.5 . . ?
C10 C11 H11B 109.5 . . ?
H11A C11 H11B 109.5 . . ?
C10 C11 H11C 109.5 . . ?
H11A C11 H11C 109.5 . . ?
H11B C11 H11C 109.5 . . ?
C10 C12 H12A 109.5 . . ?
C10 C12 H12B 109.5 . . ?
H12A C12 H12B 109.5 . . ?
C10 C12 H12C 109.5 . . ?
H12A C12 H12C 109.5 . . ?
H12B C12 H12C 109.5 . . ?
C14 C13 H13A 109.5 . . ?
C14 C13 H13B 109.5 . . ?
H13A C13 H13B 109.5 . . ?
C14 C13 H13C 109.5 . . ?
H13A C13 H13C 109.5 . . ?
H13B C13 H13C 109.5 . . ?
N5 C14 C15 116.7(11) . . ?
N5 C14 C13 120.8(14) . . ?
C15 C14 C13 122.5(11) . . ?
C14 C15 C16 113.8(11) . 2_666 ?
C14 C15 H15A 108.8 . . ?
C16 C15 H15A 108.8 2_666 . ?
C14 C15 H15B 108.8 . . ?
C16 C15 H15B 108.8 2_666 . ?
H15A C15 H15B 107.7 . . ?
C17 C16 C18 106.9(14) . . ?
C17 C16 C15 109.8(12) . 2_666 ?
C18 C16 C15 111.3(12) . 2_666 ?
C17 C16 Sn5 111.7(10) . . ?
C18 C16 Sn5 109.3(9) . . ?
C15 C16 Sn5 107.9(8) 2_666 . ?
C16 C17 H17A 109.5 . . ?
C16 C17 H17B 109.5 . . ?
H17A C17 H17B 109.5 . . ?
C16 C17 H17C 109.5 . . ?
H17A C17 H17C 109.5 . . ?
H17B C17 H17C 109.5 . . ?
C16 C18 H18A 109.5 . . ?
C16 C18 H18B 109.5 . . ?
H18A C18 H18B 109.5 . . ?
C16 C18 H18C 109.5 . . ?
H18A C18 H18C 109.5 . . ?
H18B C18 H18C 109.5 . . ?
C20 C19 H19A 109.5 . . ?
C20 C19 H19B 109.5 . . ?
H19A C19 H19B 109.5 . . ?
C20 C19 H19C 109.5 . . ?
H19A C19 H19C 109.5 . . ?
H19B C19 H19C 109.5 . . ?
N7 C20 C19 127.0(11) . . ?
N7 C20 C21 116.1(10) . . ?
C19 C20 C21 116.9(10) . . ?
C22 C21 C20 114.5(9) . . ?
C22 C21 H21A 108.6 . . ?
C20 C21 H21A 108.6 . . ?
C22 C21 H21B 108.6 . . ?
C20 C21 H21B 108.6 . . ?
H21A C21 H21B 107.6 . . ?
C21 C22 C23 109.2(9) . . ?
C21 C22 C24 108.8(9) . . ?
C23 C22 C24 112.1(10) . . ?
C21 C22 Sn6 106.1(7) . . ?
C23 C22 Sn6 111.5(8) . . ?
C24 C22 Sn6 109.0(7) . . ?
C22 C23 H23A 109.5 . . ?
C22 C23 H23B 109.5 . . ?
H23A C23 H23B 109.5 . . ?
C22 C23 H23C 109.5 . . ?
H23A C23 H23C 109.5 . . ?
H23B C23 H23C 109.5 . . ?
C22 C24 H24A 109.5 . . ?
C22 C24 H24B 109.5 . . ?
H24A C24 H24B 109.5 . . ?
C22 C24 H24C 109.5 . . ?
H24A C24 H24C 109.5 . . ?
H24B C24 H24C 109.5 . . ?
C26 C25 C30 119.8(10) . . ?
C26 C25 N2 123.1(10) . . ?
C30 C25 N2 117.1(8) . . ?
C25 C26 C27 120.4(11) . . ?
C25 C26 H26 119.8 . . ?
C27 C26 H26 119.8 . . ?
C28 C27 C26 120.3(10) . . ?
C28 C27 H27 119.9 . . ?
C26 C27 H27 119.9 . . ?
C27 C28 C29 121.5(10) . . ?
C27 C28 H28 119.3 . . ?
C29 C28 H28 119.3 . . ?
C30 C29 C34 120.2(9) . . ?
C30 C29 C28 117.6(10) . . ?
C34 C29 C28 122.2(9) . . ?
C29 C30 C25 120.4(9) . . ?
C29 C30 C31 118.1(10) . . ?
C25 C30 C31 121.5(9) . . ?
C32 C31 C30 121.1(9) . . ?
C32 C31 H31 119.4 . . ?
C30 C31 H31 119.4 . . ?
C31 C32 C33 120.7(10) . . ?
C31 C32 H32 119.6 . . ?
C33 C32 H32 119.6 . . ?
C34 C33 C32 119.6(11) . . ?
C34 C33 H33 120.2 . . ?
C32 C33 H33 120.2 . . ?
N8 C34 C33 121.2(10) . . ?
N8 C34 C29 118.8(9) . . ?
C33 C34 C29 119.9(10) . . ?
C36 C35 N4 122.1(12) . . ?
C36 C35 C40 121.5(11) . . ?
N4 C35 C40 116.4(10) . . ?
C35 C36 C37 118.3(13) . . ?
C35 C36 H36 120.8 . . ?
C37 C36 H36 120.8 . . ?
C38 C37 C36 121.2(12) . . ?
C38 C37 H37 119.4 . . ?
C36 C37 H37 119.4 . . ?
C37 C38 C39 122.5(12) . . ?
C37 C38 H38 118.8 . . ?
C39 C38 H38 118.8 . . ?
C44 C39 C40 121.9(11) . . ?
C44 C39 C38 122.6(11) . . ?
C40 C39 C38 115.4(12) . . ?
C35 C40 C41 124.4(10) . . ?
C35 C40 C39 120.8(10) . . ?
C41 C40 C39 114.8(12) . . ?
C42 C41 C40 124.5(12) . . ?
C42 C41 H41 117.8 . . ?
C40 C41 H41 117.8 . . ?
C41 C42 C43 116.5(12) . . ?
C41 C42 H42 121.8 . . ?
C43 C42 H42 121.8 . . ?
C44 C43 C42 121.5(12) . . ?
C44 C43 H43 119.2 . . ?
C42 C43 H43 119.2 . . ?
C43 C44 C39 120.3(11) . . ?
C43 C44 N6 121.1(12) . . ?
C39 C44 N6 118.5(11) . . ?
C03 N01 C02 120.9(10) . . ?
C03 N01 C01 122.6(8) . . ?
C02 N01 C01 116.4(9) . . ?
N01 C01 H01A 109.5 . . ?
N01 C01 H01B 109.5 . . ?
H01A C01 H01B 109.5 . . ?
N01 C01 H01C 109.5 . . ?
H01A C01 H01C 109.5 . . ?
H01B C01 H01C 109.5 . . ?
N01 C02 H02A 109.5 . . ?
N01 C02 H02B 109.5 . . ?
H02A C02 H02B 109.5 . . ?
N01 C02 H02C 109.5 . . ?
H02A C02 H02C 109.5 . . ?
H02B C02 H02C 109.5 . . ?
O1 C03 N01 125.4(11) . . ?
O1 C03 H03 117.3 . . ?
N01 C03 H03 117.3 . . ?
C06A N02A C05A 120(2) . . ?
C06A N02A C04A 109.3(19) . . ?
C05A N02A C04A 130.4(19) . . ?
N02A C04A H04D 109.5 . . ?
N02A C04A H04E 109.5 . . ?
H04D C04A H04E 109.5 . . ?
N02A C04A H04F 109.5 . . ?
H04D C04A H04F 109.5 . . ?
H04E C04A H04F 109.5 . . ?
N02A C05A H05D 109.5 . . ?
N02A C05A H05E 109.5 . . ?
H05D C05A H05E 109.5 . . ?
N02A C05A H05F 109.5 . . ?
H05D C05A H05F 109.5 . . ?
H05E C05A H05F 109.5 . . ?
N02A C06A O2A 126(3) . . ?
N02A C06A H06A 116.9 . . ?
O2A C06A H06A 116.9 . . ?
Cl4A C08A Cl6A 119.1(16) . . ?
Cl4A C08A Cl5A 112.0(11) . . ?
Cl6A C08A Cl5A 114.6(10) . . ?
Cl4A C08A H08A 102.8 . . ?
Cl6A C08A H08A 102.8 . . ?
Cl5A C08A H08A 102.8 . . ?

loop_
_geom_bond_atom_site_label_1
_geom_bond_atom_site_label_2
_geom_bond_distance
_geom_bond_site_symmetry_2
_geom_bond_publ_flag
C07 Cl3 1.59(2) . ?
C07 Cl2 1.69(3) . ?
C07 Cl1 1.70(2) . ?
C07 H07 1.0000 . ?
C1XA Cl3A 1.57(2) . ?
C1XA Cl1A 1.63(3) . ?
C1XA Cl2A 1.70(3) . ?
C1XA H1XA 1.0000 . ?
Sn1 C4 2.162(10) . ?
Sn1 N1 2.350(8) . ?
Sn1 S3 2.412(3) . ?
Sn1 S1 2.423(3) . ?
Sn1 S4 2.503(3) . ?
Sn2 C10 2.164(9) . ?
Sn2 N3 2.325(9) . ?
Sn2 S2 2.428(3) . ?
Sn2 S1 2.428(3) . ?
Sn2 S4 2.533(3) . ?
Sn3 S3 2.411(3) . ?
Sn3 S2 2.420(3) . ?
Sn3 S5 2.420(3) . ?
Sn3 S6 2.465(3) . ?
Sn3 S4 2.857(3) . ?
Sn4 S5 2.406(3) . ?
Sn4 S9 2.424(3) . ?
Sn4 S7 2.430(3) . ?
Sn4 S6 2.443(3) . ?
Sn4 S10 2.848(3) . ?
Sn5 C16 2.153(12) . ?
Sn5 S7 2.395(3) . ?
Sn5 S8 2.412(3) 2_666 ?
Sn5 N5 2.431(9) 2_666 ?
Sn5 S10 2.524(3) . ?
Sn6 C22 2.178(12) . ?
Sn6 N7 2.395(9) . ?
Sn6 S9 2.411(3) 2_666 ?
Sn6 S8 2.439(3) . ?
Sn6 S10 2.541(3) 2_666 ?
S8 Sn5 2.412(3) 2_666 ?
S9 Sn6 2.411(3) 2_666 ?
S10 Sn6 2.541(3) 2_666 ?
N1 C2 1.274(11) . ?
N1 N2 1.423(10) . ?
N2 C25 1.423(12) . ?
N2 H2 0.8800 . ?
N3 C8 1.306(12) . ?
N3 N4 1.442(10) . ?
N4 C35 1.400(13) . ?
N4 H4 0.8800 . ?
N5 C14 1.290(15) . ?
N5 N6 1.404(11) . ?
N5 Sn5 2.431(9) 2_666 ?
N6 C44 1.404(13) . ?
N6 H6 0.8800 . ?
N7 C20 1.223(13) . ?
N7 N8 1.420(10) . ?
N8 C34 1.383(12) . ?
N8 H8 0.8800 . ?
C1 C2 1.483(13) . ?
C1 H1A 0.9800 . ?
C1 H1B 0.9800 . ?
C1 H1C 0.9800 . ?
C2 C3 1.566(15) . ?
C3 C4 1.549(13) . ?
C3 H3A 0.9900 . ?
C3 H3B 0.9900 . ?
C4 C5 1.509(15) . ?
C4 C6 1.589(13) . ?
C5 H5A 0.9800 . ?
C5 H5B 0.9800 . ?
C5 H5C 0.9800 . ?
C6 H6A 0.9800 . ?
C6 H6B 0.9800 . ?
C6 H6C 0.9800 . ?
C7 C8 1.482(16) . ?
C7 H7A 0.9800 . ?
C7 H7B 0.9800 . ?
C7 H7C 0.9800 . ?
C8 C9 1.458(17) . ?
C9 C10 1.597(17) . ?
C9 H9A 0.9900 . ?
C9 H9B 0.9900 . ?
C10 C11 1.501(17) . ?
C10 C12 1.560(14) . ?
C11 H11A 0.9800 . ?
C11 H11B 0.9800 . ?
C11 H11C 0.9800 . ?
C12 H12A 0.9800 . ?
C12 H12B 0.9800 . ?
C12 H12C 0.9800 . ?
C13 C14 1.570(16) . ?
C13 H13A 0.9800 . ?
C13 H13B 0.9800 . ?
C13 H13C 0.9800 . ?
C14 C15 1.506(19) . ?
C15 C16 1.526(15) 2_666 ?
C15 H15A 0.9900 . ?
C15 H15B 0.9900 . ?
C16 C17 1.47(2) . ?
C16 C18 1.504(18) . ?
C16 C15 1.526(15) 2_666 ?
C17 H17A 0.9800 . ?
C17 H17B 0.9800 . ?
C17 H17C 0.9800 . ?
C18 H18A 0.9800 . ?
C18 H18B 0.9800 . ?
C18 H18C 0.9800 . ?
C19 C20 1.517(14) . ?
C19 H19A 0.9800 . ?
C19 H19B 0.9800 . ?
C19 H19C 0.9800 . ?
C20 C21 1.539(16) . ?
C21 C22 1.501(13) . ?
C21 H21A 0.9900 . ?
C21 H21B 0.9900 . ?
C22 C23 1.549(17) . ?
C22 C24 1.587(15) . ?
C23 H23A 0.9800 . ?
C23 H23B 0.9800 . ?
C23 H23C 0.9800 . ?
C24 H24A 0.9800 . ?
C24 H24B 0.9800 . ?
C24 H24C 0.9800 . ?
C25 C26 1.365(12) . ?
C25 C30 1.412(14) . ?
C26 C27 1.408(13) . ?
C26 H26 0.9500 . ?
C27 C28 1.346(15) . ?
C27 H27 0.9500 . ?
C28 C29 1.423(13) . ?
C28 H28 0.9500 . ?
C29 C30 1.404(13) . ?
C29 C34 1.423(14) . ?
C30 C31 1.447(13) . ?
C31 C32 1.358(15) . ?
C31 H31 0.9500 . ?
C32 C33 1.415(14) . ?
C32 H32 0.9500 . ?
C33 C34 1.402(14) . ?
C33 H33 0.9500 . ?
C35 C36 1.377(14) . ?
C35 C40 1.426(16) . ?
C36 C37 1.463(16) . ?
C36 H36 0.9500 . ?
C37 C38 1.331(17) . ?
C37 H37 0.9500 . ?
C38 C39 1.479(15) . ?
C38 H38 0.9500 . ?
C39 C44 1.364(16) . ?
C39 C40 1.440(15) . ?
C40 C41 1.440(15) . ?
C41 C42 1.350(16) . ?
C41 H41 0.9500 . ?
C42 C43 1.457(15) . ?
C42 H42 0.9500 . ?
C43 C44 1.359(15) . ?
C43 H43 0.9500 . ?
O1 C03 1.220(10) . ?
N01 C03 1.330(12) . ?
N01 C02 1.423(11) . ?
N01 C01 1.471(13) . ?
C01 H01A 0.9800 . ?
C01 H01B 0.9800 . ?
C01 H01C 0.9800 . ?
C02 H02A 0.9800 . ?
C02 H02B 0.9800 . ?
C02 H02C 0.9800 . ?
C03 H03 0.9500 . ?
O2A C06A 1.42(3) . ?
N02A C06A 1.36(2) . ?
N02A C05A 1.42(2) . ?
N02A C04A 1.51(2) . ?
C04A H04D 0.9800 . ?
C04A H04E 0.9800 . ?
C04A H04F 0.9800 . ?
C05A H05D 0.9800 . ?
C05A H05E 0.9800 . ?
C05A H05F 0.9800 . ?
C06A H06A 0.9500 . ?
C08A Cl4A 1.624(19) . ?
C08A Cl6A 1.67(2) . ?
C08A Cl5A 1.85(2) . ?
C08A H08A 1.0000 . ?

loop_
_geom_torsion_atom_site_label_1
_geom_torsion_atom_site_label_2
_geom_torsion_atom_site_label_3
_geom_torsion_atom_site_label_4
_geom_torsion
_geom_torsion_site_symmetry_1
_geom_torsion_site_symmetry_2
_geom_torsion_site_symmetry_3
_geom_torsion_site_symmetry_4
_geom_torsion_publ_flag
C4 Sn1 S1 Sn2 132.2(3) . . . . ?
N1 Sn1 S1 Sn2 -158.00(19) . . . . ?
S3 Sn1 S1 Sn2 -75.04(11) . . . . ?
S4 Sn1 S1 Sn2 18.87(9) . . . . ?
C10 Sn2 S1 Sn1 -125.8(4) . . . . ?
N3 Sn2 S1 Sn1 160.4(2) . . . . ?
S2 Sn2 S1 Sn1 74.37(12) . . . . ?
S4 Sn2 S1 Sn1 -18.63(8) . . . . ?
S3 Sn3 S2 Sn2 66.21(12) . . . . ?
S5 Sn3 S2 Sn2 -94.26(11) . . . . ?
S6 Sn3 S2 Sn2 168.39(10) . . . . ?
S4 Sn3 S2 Sn2 -15.74(9) . . . . ?
C10 Sn2 S2 Sn3 127.6(4) . . . . ?
N3 Sn2 S2 Sn3 -158.1(2) . . . . ?
S1 Sn2 S2 Sn3 -74.25(12) . . . . ?
S4 Sn2 S2 Sn3 17.76(10) . . . . ?
S2 Sn3 S3 Sn1 -67.44(12) . . . . ?
S5 Sn3 S3 Sn1 94.51(10) . . . . ?
S6 Sn3 S3 Sn1 -169.39(10) . . . . ?
S4 Sn3 S3 Sn1 14.76(9) . . . . ?
C4 Sn1 S3 Sn3 -129.1(3) . . . . ?
N1 Sn1 S3 Sn3 158.1(2) . . . . ?
S1 Sn1 S3 Sn3 76.26(12) . . . . ?
S4 Sn1 S3 Sn3 -16.85(11) . . . . ?
C4 Sn1 S4 Sn2 -143.7(3) . . . . ?
N1 Sn1 S4 Sn2 19(2) . . . . ?
S3 Sn1 S4 Sn2 97.84(9) . . . . ?
S1 Sn1 S4 Sn2 -18.15(8) . . . . ?
C4 Sn1 S4 Sn3 132.7(3) . . . . ?
N1 Sn1 S4 Sn3 -64(2) . . . . ?
S3 Sn1 S4 Sn3 14.20(9) . . . . ?
S1 Sn1 S4 Sn3 -101.80(9) . . . . ?
C10 Sn2 S4 Sn1 135.1(3) . . . . ?
N3 Sn2 S4 Sn1 5(3) . . . . ?
S2 Sn2 S4 Sn1 -98.87(9) . . . . ?
S1 Sn2 S4 Sn1 18.11(8) . . . . ?
C10 Sn2 S4 Sn3 -141.0(3) . . . . ?
N3 Sn2 S4 Sn3 89(3) . . . . ?
S2 Sn2 S4 Sn3 -15.02(8) . . . . ?
S1 Sn2 S4 Sn3 101.96(8) . . . . ?
S3 Sn3 S4 Sn1 -14.25(9) . . . . ?
S2 Sn3 S4 Sn1 99.73(9) . . . . ?
S5 Sn3 S4 Sn1 -133.74(10) . . . . ?
S6 Sn3 S4 Sn1 -137.1(10) . . . . ?
S3 Sn3 S4 Sn2 -98.86(9) . . . . ?
S2 Sn3 S4 Sn2 15.12(8) . . . . ?
S5 Sn3 S4 Sn2 141.65(9) . . . . ?
S6 Sn3 S4 Sn2 138.3(10) . . . . ?
S9 Sn4 S5 Sn3 102.56(11) . . . . ?
S7 Sn4 S5 Sn3 -98.07(11) . . . . ?
S6 Sn4 S5 Sn3 1.53(10) . . . . ?
S10 Sn4 S5 Sn3 -178.21(9) . . . . ?
S3 Sn3 S5 Sn4 98.44(10) . . . . ?
S2 Sn3 S5 Sn4 -102.01(11) . . . . ?
S6 Sn3 S5 Sn4 -1.51(10) . . . . ?
S4 Sn3 S5 Sn4 178.77(9) . . . . ?
S5 Sn4 S6 Sn3 -1.50(10) . . . . ?
S9 Sn4 S6 Sn3 -123.52(9) . . . . ?
S7 Sn4 S6 Sn3 116.57(9) . . . . ?
S10 Sn4 S6 Sn3 5(2) . . . . ?
S3 Sn3 S6 Sn4 -117.53(10) . . . . ?
S2 Sn3 S6 Sn4 127.55(9) . . . . ?
S5 Sn3 S6 Sn4 1.49(9) . . . . ?
S4 Sn3 S6 Sn4 4.8(11) . . . . ?
C16 Sn5 S7 Sn4 129.7(4) . . . . ?
S8 Sn5 S7 Sn4 -74.51(11) 2_666 . . . ?
N5 Sn5 S7 Sn4 -167.5(2) 2_666 . . . ?
S10 Sn5 S7 Sn4 20.35(10) . . . . ?
S5 Sn4 S7 Sn5 -99.34(11) . . . . ?
S9 Sn4 S7 Sn5 60.69(13) . . . . ?
S6 Sn4 S7 Sn5 164.10(9) . . . . ?
S10 Sn4 S7 Sn5 -18.07(8) . . . . ?
C22 Sn6 S8 Sn5 -117.4(3) . . . 2_666 ?
N7 Sn6 S8 Sn5 167.9(2) . . . 2_666 ?
S9 Sn6 S8 Sn5 81.34(11) 2_666 . . 2_666 ?
S10 Sn6 S8 Sn5 -10.34(10) 2_666 . . 2_666 ?
S5 Sn4 S9 Sn6 99.62(11) . . . 2_666 ?
S7 Sn4 S9 Sn6 -59.62(13) . . . 2_666 ?
S6 Sn4 S9 Sn6 -162.59(9) . . . 2_666 ?
S10 Sn4 S9 Sn6 19.23(8) . . . 2_666 ?
C16 Sn5 S10 Sn6 127.4(4) . . . 2_666 ?
S7 Sn5 S10 Sn6 -101.51(9) . . . 2_666 ?
S8 Sn5 S10 Sn6 10.06(10) 2_666 . . 2_666 ?
N5 Sn5 S10 Sn6 -155.2(15) 2_666 . . 2_666 ?
C16 Sn5 S10 Sn4 -148.3(4) . . . . ?
S7 Sn5 S10 Sn4 -17.29(8) . . . . ?
S8 Sn5 S10 Sn4 94.29(9) 2_666 . . . ?
N5 Sn5 S10 Sn4 -71.0(16) 2_666 . . . ?
S5 Sn4 S10 Sn5 135.49(9) . . . . ?
S9 Sn4 S10 Sn5 -102.27(9) . . . . ?
S7 Sn4 S10 Sn5 17.14(8) . . . . ?
S6 Sn4 S10 Sn5 129(2) . . . . ?
S5 Sn4 S10 Sn6 -140.47(9) . . . 2_666 ?
S9 Sn4 S10 Sn6 -18.23(8) . . . 2_666 ?
S7 Sn4 S10 Sn6 101.18(9) . . . 2_666 ?
S6 Sn4 S10 Sn6 -147(2) . . . 2_666 ?
C4 Sn1 N1 C2 -19.6(6) . . . . ?
S3 Sn1 N1 C2 98.1(6) . . . . ?
S1 Sn1 N1 C2 -145.4(6) . . . . ?
S4 Sn1 N1 C2 177.1(17) . . . . ?
C4 Sn1 N1 N2 165.3(7) . . . . ?
S3 Sn1 N1 N2 -76.9(6) . . . . ?
S1 Sn1 N1 N2 39.6(6) . . . . ?
S4 Sn1 N1 N2 2(3) . . . . ?
C2 N1 N2 C25 -65.6(11) . . . . ?
Sn1 N1 N2 C25 109.1(8) . . . . ?
C10 Sn2 N3 C8 11.8(7) . . . . ?
S2 Sn2 N3 C8 -113.3(7) . . . . ?
S1 Sn2 N3 C8 129.5(7) . . . . ?
S4 Sn2 N3 C8 143(3) . . . . ?
C10 Sn2 N3 N4 -168.5(8) . . . . ?
S2 Sn2 N3 N4 66.4(7) . . . . ?
S1 Sn2 N3 N4 -50.7(7) . . . . ?
S4 Sn2 N3 N4 -38(3) . . . . ?
C8 N3 N4 C35 72.2(11) . . . . ?
Sn2 N3 N4 C35 -107.5(8) . . . . ?
C14 N5 N6 C44 87.6(12) . . . . ?
Sn5 N5 N6 C44 -85.5(10) 2_666 . . . ?
C22 Sn6 N7 C20 -25.2(8) . . . . ?
S9 Sn6 N7 C20 -162.8(8) 2_666 . . . ?
S8 Sn6 N7 C20 85.5(8) . . . . ?
S10 Sn6 N7 C20 -106.8(17) 2_666 . . . ?
C22 Sn6 N7 N8 161.2(9) . . . . ?
S9 Sn6 N7 N8 23.6(7) 2_666 . . . ?
S8 Sn6 N7 N8 -88.2(8) . . . . ?
S10 Sn6 N7 N8 79.5(19) 2_666 . . . ?
C20 N7 N8 C34 -83.3(13) . . . . ?
Sn6 N7 N8 C34 89.9(10) . . . . ?
N2 N1 C2 C1 0.0(14) . . . . ?
Sn1 N1 C2 C1 -175.2(7) . . . . ?
N2 N1 C2 C3 178.7(7) . . . . ?
Sn1 N1 C2 C3 3.5(10) . . . . ?
N1 C2 C3 C4 22.8(11) . . . . ?
C1 C2 C3 C4 -158.3(8) . . . . ?
C2 C3 C4 C5 -160.2(8) . . . . ?
C2 C3 C4 C6 77.5(10) . . . . ?
C2 C3 C4 Sn1 -37.9(9) . . . . ?
N1 Sn1 C4 C5 151.1(7) . . . . ?
S3 Sn1 C4 C5 72.3(7) . . . . ?
S1 Sn1 C4 C5 -135.0(6) . . . . ?
S4 Sn1 C4 C5 -30.4(7) . . . . ?
N1 Sn1 C4 C3 28.7(6) . . . . ?
S3 Sn1 C4 C3 -50.1(7) . . . . ?
S1 Sn1 C4 C3 102.6(6) . . . . ?
S4 Sn1 C4 C3 -152.9(6) . . . . ?
N1 Sn1 C4 C6 -89.4(7) . . . . ?
S3 Sn1 C4 C6 -168.2(6) . . . . ?
S1 Sn1 C4 C6 -15.4(8) . . . . ?
S4 Sn1 C4 C6 89.1(7) . . . . ?
N4 N3 C8 C9 -177.1(9) . . . . ?
Sn2 N3 C8 C9 2.6(12) . . . . ?
N4 N3 C8 C7 0.1(15) . . . . ?
Sn2 N3 C8 C7 179.8(8) . . . . ?
N3 C8 C9 C10 -22.4(14) . . . . ?
C7 C8 C9 C10 160.2(9) . . . . ?
C8 C9 C10 C11 152.3(10) . . . . ?
C8 C9 C10 C12 -82.8(11) . . . . ?
C8 C9 C10 Sn2 30.4(11) . . . . ?
N3 Sn2 C10 C11 -141.5(10) . . . . ?
S2 Sn2 C10 C11 -61.5(10) . . . . ?
S1 Sn2 C10 C11 140.2(8) . . . . ?
S4 Sn2 C10 C11 41.8(10) . . . . ?
N3 Sn2 C10 C12 95.9(8) . . . . ?
S2 Sn2 C10 C12 175.9(7) . . . . ?
S1 Sn2 C10 C12 17.5(9) . . . . ?
S4 Sn2 C10 C12 -80.8(8) . . . . ?
N3 Sn2 C10 C9 -20.5(7) . . . . ?
S2 Sn2 C10 C9 59.5(8) . . . . ?
S1 Sn2 C10 C9 -98.9(7) . . . . ?
S4 Sn2 C10 C9 162.8(6) . . . . ?
N6 N5 C14 C15 -177.6(10) . . . . ?
Sn5 N5 C14 C15 -3.3(13) 2_666 . . . ?
N6 N5 C14 C13 0.2(16) . . . . ?
Sn5 N5 C14 C13 174.5(8) 2_666 . . . ?
N5 C14 C15 C16 -26.1(16) . . . 2_666 ?
C13 C14 C15 C16 156.1(10) . . . 2_666 ?
S7 Sn5 C16 C17 -140.5(10) . . . . ?
S8 Sn5 C16 C17 64.5(11) 2_666 . . . ?
N5 Sn5 C16 C17 153.0(11) 2_666 . . . ?
S10 Sn5 C16 C17 -36.8(11) . . . . ?
S7 Sn5 C16 C18 -22.5(12) . . . . ?
S8 Sn5 C16 C18 -177.4(9) 2_666 . . . ?
N5 Sn5 C16 C18 -88.9(11) 2_666 . . . ?
S10 Sn5 C16 C18 81.2(11) . . . . ?
S7 Sn5 C16 C15 98.7(10) . . . 2_666 ?
S8 Sn5 C16 C15 -56.2(11) 2_666 . . 2_666 ?
N5 Sn5 C16 C15 32.3(10) 2_666 . . 2_666 ?
S10 Sn5 C16 C15 -157.6(9) . . . 2_666 ?
N8 N7 C20 C19 3.1(17) . . . . ?
Sn6 N7 C20 C19 -170.8(9) . . . . ?
N8 N7 C20 C21 -177.4(9) . . . . ?
Sn6 N7 C20 C21 8.7(12) . . . . ?
N7 C20 C21 C22 22.3(14) . . . . ?
C19 C20 C21 C22 -158.1(10) . . . . ?
C20 C21 C22 C23 -162.6(10) . . . . ?
C20 C21 C22 C24 74.8(12) . . . . ?
C20 C21 C22 Sn6 -42.4(11) . . . . ?
N7 Sn6 C22 C21 32.9(7) . . . . ?
S9 Sn6 C22 C21 99.5(7) 2_666 . . . ?
S8 Sn6 C22 C21 -56.4(8) . . . . ?
S10 Sn6 C22 C21 -155.5(7) 2_666 . . . ?
N7 Sn6 C22 C23 151.7(8) . . . . ?
S9 Sn6 C22 C23 -141.7(7) 2_666 . . . ?
S8 Sn6 C22 C23 62.4(8) . . . . ?
S10 Sn6 C22 C23 -36.7(8) 2_666 . . . ?
N7 Sn6 C22 C24 -84.2(8) . . . . ?
S9 Sn6 C22 C24 -17.5(9) 2_666 . . . ?
S8 Sn6 C22 C24 -173.5(6) . . . . ?
S10 Sn6 C22 C24 87.4(7) 2_666 . . . ?
N1 N2 C25 C26 -1.6(13) . . . . ?
N1 N2 C25 C30 178.1(8) . . . . ?
C30 C25 C26 C27 -1.1(14) . . . . ?
N2 C25 C26 C27 178.6(8) . . . . ?
C25 C26 C27 C28 -1.5(15) . . . . ?
C26 C27 C28 C29 3.4(16) . . . . ?
C27 C28 C29 C30 -2.5(14) . . . . ?
C27 C28 C29 C34 178.1(10) . . . . ?
C34 C29 C30 C25 179.2(9) . . . . ?
C28 C29 C30 C25 -0.2(13) . . . . ?
C34 C29 C30 C31 -3.4(13) . . . . ?
C28 C29 C30 C31 177.2(8) . . . . ?
C26 C25 C30 C29 1.9(14) . . . . ?
N2 C25 C30 C29 -177.8(8) . . . . ?
C26 C25 C30 C31 -175.4(9) . . . . ?
N2 C25 C30 C31 4.9(13) . . . . ?
C29 C30 C31 C32 -1.9(14) . . . . ?
C25 C30 C31 C32 175.5(10) . . . . ?
C30 C31 C32 C33 4.8(16) . . . . ?
C31 C32 C33 C34 -2.4(16) . . . . ?
N7 N8 C34 C33 9.4(15) . . . . ?
N7 N8 C34 C29 -170.0(8) . . . . ?
C32 C33 C34 N8 177.8(9) . . . . ?
C32 C33 C34 C29 -2.8(15) . . . . ?
C30 C29 C34 N8 -174.9(9) . . . . ?
C28 C29 C34 N8 4.5(14) . . . . ?
C30 C29 C34 C33 5.7(14) . . . . ?
C28 C29 C34 C33 -174.9(9) . . . . ?
N3 N4 C35 C36 5.7(13) . . . . ?
N3 N4 C35 C40 -173.7(8) . . . . ?
N4 C35 C36 C37 177.8(9) . . . . ?
C40 C35 C36 C37 -2.9(15) . . . . ?
C35 C36 C37 C38 -2.0(16) . . . . ?
C36 C37 C38 C39 4.6(17) . . . . ?
C37 C38 C39 C44 179.5(10) . . . . ?
C37 C38 C39 C40 -2.3(15) . . . . ?
C36 C35 C40 C41 -175.6(9) . . . . ?
N4 C35 C40 C41 3.8(14) . . . . ?
C36 C35 C40 C39 5.2(15) . . . . ?
N4 C35 C40 C39 -175.4(8) . . . . ?
C44 C39 C40 C35 175.6(9) . . . . ?
C38 C39 C40 C35 -2.6(14) . . . . ?
C44 C39 C40 C41 -3.7(14) . . . . ?
C38 C39 C40 C41 178.1(8) . . . . ?
C35 C40 C41 C42 -178.9(10) . . . . ?
C39 C40 C41 C42 0.3(14) . . . . ?
C40 C41 C42 C43 -0.8(15) . . . . ?
C41 C42 C43 C44 4.7(14) . . . . ?
C42 C43 C44 C39 -8.1(15) . . . . ?
C42 C43 C44 N6 173.5(9) . . . . ?
C40 C39 C44 C43 7.6(16) . . . . ?
C38 C39 C44 C43 -174.3(9) . . . . ?
C40 C39 C44 N6 -174.0(9) . . . . ?
C38 C39 C44 N6 4.1(15) . . . . ?
N5 N6 C44 C43 -7.3(14) . . . . ?
N5 N6 C44 C39 174.3(9) . . . . ?
C02 N01 C03 O1 174.3(10) . . . . ?
C01 N01 C03 O1 -1.2(15) . . . . ?
C05A N02A C06A O2A -165(2) . . . . ?
C04A N02A C06A O2A 23(3) . . . . ?
